data_1506456
loop_
_publ_author_name
'Saouf, Abderrahmane'
'Guerra, Francisco M.'
'Rubal, Juan J.'
'Moreno-Dorado, F Javier'
'Akssira, Mohamed'
'Mellouki, Fouad'
'L\'opez, Mat\'ias'
'Pujadas, Antonio J.'
'Jorge, Zacar\'ias D'
'Massanet, Guillermo M.'

_publ_section_title
;
 Transtaganolides A-D: novel metabolites from Thapsia transtagana.
;
_journal_issue 5
_journal_name_full 'Organic letters'
_journal_page_first 881
_journal_page_last 884
_journal_paper_doi 10.1021/ol047421w
_journal_volume 7
_journal_year 2005
_chemical_formula_sum 'C20 H22 O6'
_chemical_formula_weight 358.38
_chemical_name_systematic
;
 ?
;
_space_group_IT_number 19
_symmetry_cell_setting orthorhombic
_symmetry_space_group_name_Hall 'P 2ac 2ab'
_symmetry_space_group_name_H-M 'P 21 21 21'
_atom_sites_solution_hydrogens geom
_atom_sites_solution_primary direct
_atom_sites_solution_secondary difmap
_audit_creation_method SHELXL-97
_cell_angle_alpha 90.00
_cell_angle_beta 90.00
_cell_angle_gamma 90.00
_cell_formula_units_Z 4
_cell_length_a 10.052(4)
_cell_length_b 10.322(4)
_cell_length_c 17.378(9)
_cell_measurement_temperature 293(2)
_cell_volume 1803.1(14)
_computing_molecular_graphics 'PLATON (Spek, 2003)'
_computing_structure_refinement 'SHELXL-97 (Sheldrick, 1997)'
_computing_structure_solution 'SIR97 (Giacovazzo et atl., 1999)'
_diffrn_ambient_temperature 293(2)
_diffrn_measured_fraction_theta_full 0.962
_diffrn_measured_fraction_theta_max 0.962
_diffrn_radiation_monochromator graphite
_diffrn_radiation_source 'fine-focus sealed tube'
_diffrn_radiation_type MoK\a
_diffrn_radiation_wavelength 0.71073
_diffrn_reflns_av_R_equivalents 0.0000
_diffrn_reflns_av_sigmaI/netI 0.0242
_diffrn_reflns_limit_h_max 13
_diffrn_reflns_limit_h_min 0
_diffrn_reflns_limit_k_max 13
_diffrn_reflns_limit_k_min 0
_diffrn_reflns_limit_l_max 23
_diffrn_reflns_limit_l_min 0
_diffrn_reflns_number 2519
_diffrn_reflns_theta_full 28.59
_diffrn_reflns_theta_max 28.59
_diffrn_reflns_theta_min 3.06
_exptl_absorpt_coefficient_mu 0.097
_exptl_absorpt_correction_type 'not performed'
_exptl_crystal_colour colourless
_exptl_crystal_density_diffrn 1.320
_exptl_crystal_density_method 'not measured'
_exptl_crystal_description plates
_exptl_crystal_F_000 760
_exptl_crystal_size_max 0.40
_exptl_crystal_size_mid 0.20
_exptl_crystal_size_min 0.10
_refine_diff_density_max 0.279
_refine_diff_density_min -0.265
_refine_diff_density_rms 0.070
_refine_ls_abs_structure_details 'Flack H D (1983), Acta Cryst. A39, 876-881'
_refine_ls_abs_structure_Flack 10(10)
_refine_ls_extinction_coef 0.062(8)
_refine_ls_extinction_expression Fc^*^=kFc[1+0.001xFc^2^\l^3^/sin(2\q)]^-1/4^
_refine_ls_extinction_method SHELXL
_refine_ls_goodness_of_fit_ref 1.139
_refine_ls_hydrogen_treatment mixed
_refine_ls_matrix_type full
_refine_ls_number_parameters 236
_refine_ls_number_reflns 2519
_refine_ls_number_restraints 0
_refine_ls_restrained_S_all 1.139
_refine_ls_R_factor_all 0.0605
_refine_ls_R_factor_gt 0.0553
_refine_ls_shift/su_max 0.041
_refine_ls_shift/su_mean 0.006
_refine_ls_structure_factor_coef Fsqd
_refine_ls_weighting_details 'calc w=1/[\s^2^(Fo^2^)+(0.0743P)^2^+0.2633P] where P=(Fo^2^+2Fc^2^)/3'
_refine_ls_weighting_scheme calc
_refine_ls_wR_factor_gt 0.1338
_refine_ls_wR_factor_ref 0.1377
_reflns_number_gt 2302
_reflns_number_total 2519
_reflns_threshold_expression >2sigma(I)
_cod_data_source_file ol047421wsi20050124_032335.cif
_cod_data_source_block Transtaga-1
_cod_original_sg_symbol_H-M P212121
_cod_database_code 1506456

loop_
_symmetry_equiv_pos_as_xyz
'x, y, z'
'-x+1/2, -y, z+1/2'
'x+1/2, -y+1/2, -z'
'-x, y+1/2, -z+1/2'

loop_
_atom_site_label
_atom_site_type_symbol
_atom_site_fract_x
_atom_site_fract_y
_atom_site_fract_z
_atom_site_U_iso_or_equiv
_atom_site_adp_type
_atom_site_occupancy
_atom_site_symmetry_multiplicity
_atom_site_calc_flag
_atom_site_refinement_flags
O1 O 0.42945(19) 0.25239(19) 0.82589(11) 0.0511(5) Uani 1 1 d .
O2 O 0.4179(3) 0.4672(2) 0.82779(15) 0.0802(8) Uani 1 1 d .
O3 O 0.50317(14) 0.10840(15) 0.92007(9) 0.0342(4) Uani 1 1 d .
O4 O 0.4828(2) 0.1058(2) 1.12624(12) 0.0631(6) Uani 1 1 d .
O5 O 0.4206(2) -0.0668(2) 1.06459(13) 0.0654(6) Uani 1 1 d .
O6 O 0.5675(3) 0.2211(3) 1.21774(11) 0.0815(8) Uani 1 1 d .
C1 C 0.6122(2) 0.2691(2) 1.00384(14) 0.0368(5) Uani 1 1 d .
C2 C 0.6161(3) 0.3703(2) 0.95769(15) 0.0445(6) Uani 1 1 d .
H2 H 0.6154 0.4529 0.9791 0.053 Uiso 1 1 calc R
C3 C 0.6216(3) 0.3565(3) 0.87115(14) 0.0438(6) Uani 1 1 d .
H3 H 0.6809 0.4218 0.8488 0.053 Uiso 1 1 calc R
C4 C 0.6621(2) 0.2191(3) 0.84466(13) 0.0386(6) Uani 1 1 d .
C5 C 0.7347(2) 0.1421(2) 0.90730(13) 0.0349(5) Uani 1 1 d .
H5 H 0.8085 0.1935 0.9280 0.042 Uiso 1 1 calc R
C6 C 0.7857(3) 0.0106(3) 0.88021(15) 0.0448(6) Uani 1 1 d .
H6A H 0.7214 -0.0275 0.8453 0.054 Uiso 1 1 calc R
H6B H 0.8683 0.0225 0.8523 0.054 Uiso 1 1 calc R
C7 C 0.8091(3) -0.0812(3) 0.94743(16) 0.0463(6) Uani 1 1 d .
H7A H 0.8737 -0.0433 0.9823 0.056 Uiso 1 1 calc R
H7B H 0.8456 -0.1621 0.9283 0.056 Uiso 1 1 calc R
C8 C 0.6793(2) -0.1090(2) 0.99159(14) 0.0395(5) Uani 1 1 d .
C9 C 0.6331(2) 0.0233(2) 1.02522(13) 0.0346(5) Uani 1 1 d .
H9 H 0.7019 0.0496 1.0621 0.042 Uiso 1 1 calc R
C10 C 0.6213(2) 0.1348(2) 0.96686(12) 0.0310(5) Uani 1 1 d .
C11 C 0.6184(3) 0.2860(3) 1.08816(14) 0.0468(6) Uani 1 1 d .
H11 H 0.6647 0.3577 1.1063 0.056 Uiso 1 1 calc R
C12 C 0.5642(3) 0.2088(3) 1.14046(15) 0.0542(8) Uani 1 1 d .
C13 C 0.4810(3) 0.3712(3) 0.83954(16) 0.0524(7) Uani 1 1 d .
C14 C 0.7261(3) 0.2233(3) 0.76503(15) 0.0559(8) Uani 1 1 d .
H14A H 0.7502 0.1372 0.7496 0.084 Uiso 1 1 calc R
H14B H 0.8042 0.2767 0.7667 0.084 Uiso 1 1 calc R
H14C H 0.6640 0.2588 0.7287 0.084 Uiso 1 1 calc R
C15 C 0.5244(2) 0.1540(2) 0.84501(13) 0.0382(5) Uani 1 1 d .
H15 H 0.5211 0.0828 0.8078 0.046 Uiso 1 1 calc R
C16 C 0.5783(3) -0.1741(2) 0.93901(16) 0.0456(6) Uani 1 1 d .
H16 H 0.4939 -0.1375 0.9363 0.055 Uiso 1 1 calc R
C17 C 0.6002(4) -0.2761(3) 0.8979(2) 0.0716(10) Uani 1 1 d .
H17A H 0.6833 -0.3156 0.8990 0.086 Uiso 1 1 calc R
H17B H 0.5329 -0.3099 0.8672 0.086 Uiso 1 1 calc R
C18 C 0.7110(3) -0.2000(3) 1.05940(18) 0.0591(8) Uani 1 1 d .
H18A H 0.7752 -0.1595 1.0925 0.089 Uiso 1 1 calc R
H18B H 0.7466 -0.2799 1.0401 0.089 Uiso 1 1 calc R
H18C H 0.6311 -0.2171 1.0879 0.089 Uiso 1 1 calc R
C19 C 0.5050(3) 0.0132(3) 1.07066(15) 0.0458(6) Uani 1 1 d .
C20 C 0.6272(4) 0.3383(5) 1.2476(2) 0.1011(17) Uani 1 1 d .
H20A H 0.6220 0.3380 1.3028 0.152 Uiso 1 1 calc R
H20B H 0.5804 0.4123 1.2279 0.152 Uiso 1 1 calc R
H20C H 0.7187 0.3425 1.2321 0.152 Uiso 1 1 calc R

loop_
_atom_site_aniso_label
_atom_site_aniso_U_11
_atom_site_aniso_U_22
_atom_site_aniso_U_33
_atom_site_aniso_U_23
_atom_site_aniso_U_13
_atom_site_aniso_U_12
O1 0.0474(10) 0.0582(12) 0.0477(10) 0.0116(9) -0.0149(8) -0.0057(9)
O2 0.0949(19) 0.0638(13) 0.0819(17) 0.0152(12) -0.0300(15) 0.0149(14)
O3 0.0294(8) 0.0435(9) 0.0296(8) 0.0015(6) -0.0020(6) -0.0058(7)
O4 0.0621(13) 0.0749(15) 0.0522(12) -0.0042(10) 0.0260(10) 0.0067(12)
O5 0.0545(13) 0.0768(14) 0.0650(13) 0.0142(12) 0.0159(10) -0.0134(11)
O6 0.0794(16) 0.138(2) 0.0275(10) -0.0129(12) 0.0059(10) 0.0296(17)
C1 0.0373(12) 0.0418(12) 0.0314(10) -0.0083(9) -0.0037(9) 0.0020(10)
C2 0.0525(14) 0.0382(12) 0.0427(13) -0.0103(10) -0.0066(12) -0.0012(12)
C3 0.0539(15) 0.0413(13) 0.0363(12) 0.0030(10) -0.0031(11) -0.0086(12)
C4 0.0407(12) 0.0472(13) 0.0278(10) -0.0015(10) 0.0005(9) -0.0121(10)
C5 0.0314(11) 0.0417(11) 0.0315(11) -0.0059(9) 0.0028(9) -0.0074(9)
C6 0.0368(13) 0.0514(14) 0.0461(14) -0.0117(11) 0.0131(10) -0.0020(11)
C7 0.0345(13) 0.0506(14) 0.0538(15) -0.0127(12) -0.0014(11) 0.0096(11)
C8 0.0396(12) 0.0400(12) 0.0388(12) 0.0002(10) -0.0024(10) 0.0078(10)
C9 0.0339(11) 0.0408(11) 0.0290(10) 0.0002(9) -0.0012(9) 0.0049(10)
C10 0.0280(10) 0.0386(11) 0.0264(9) -0.0035(8) -0.0010(8) -0.0007(9)
C11 0.0486(14) 0.0592(15) 0.0327(12) -0.0186(11) -0.0047(11) 0.0103(13)
C12 0.0489(14) 0.082(2) 0.0316(12) -0.0121(13) 0.0019(11) 0.0251(15)
C13 0.0638(17) 0.0522(15) 0.0412(14) 0.0098(12) -0.0091(12) -0.0007(14)
C14 0.0592(16) 0.077(2) 0.0315(12) 0.0004(13) 0.0086(11) -0.0189(15)
C15 0.0401(12) 0.0457(13) 0.0289(10) -0.0018(9) -0.0047(9) -0.0080(10)
C16 0.0446(14) 0.0402(13) 0.0521(15) 0.0008(11) -0.0026(12) -0.0004(11)
C17 0.0576(19) 0.068(2) 0.089(2) -0.0210(19) 0.0008(18) -0.0079(17)
C18 0.0666(19) 0.0563(16) 0.0543(17) 0.0101(14) -0.0088(14) 0.0174(15)
C19 0.0469(14) 0.0542(15) 0.0362(12) 0.0127(11) 0.0056(11) 0.0090(12)
C20 0.074(2) 0.183(5) 0.0469(19) -0.057(3) -0.0087(17) 0.032(3)

loop_
_atom_type_symbol
_atom_type_description
_atom_type_scat_dispersion_real
_atom_type_scat_dispersion_imag
_atom_type_scat_source
C C 0.0033 0.0000 'International Tables Vol C Tables 4.2.6.8 and 6.1.1.4'
H H 0.0000 0.0000 'International Tables Vol C Tables 4.2.6.8 and 6.1.1.4'
O O 0.0106 0.0000 'International Tables Vol C Tables 4.2.6.8 and 6.1.1.4'

loop_
_geom_angle_atom_site_label_1
_geom_angle_atom_site_label_2
_geom_angle_atom_site_label_3
_geom_angle
C13 O1 C15 110.3(2)
C15 O3 C10 109.28(16)
C12 O4 C19 124.8(2)
C12 O6 C20 116.5(3)
C2 C1 C11 120.6(2)
C2 C1 C10 117.4(2)
C11 C1 C10 121.4(2)
C1 C2 C3 122.2(2)
C1 C2 H2 118.9
C3 C2 H2 118.9
C2 C3 C13 108.4(2)
C2 C3 C4 113.1(2)
C13 C3 C4 103.2(2)
C2 C3 H3 110.6
C13 C3 H3 110.6
C4 C3 H3 110.6
C14 C4 C5 117.3(2)
C14 C4 C15 113.3(2)
C5 C4 C15 101.47(19)
C14 C4 C3 110.8(2)
C5 C4 C3 112.93(19)
C15 C4 C3 99.4(2)
C6 C5 C4 113.7(2)
C6 C5 C10 114.37(19)
C4 C5 C10 98.64(18)
C6 C5 H5 109.9
C4 C5 H5 109.9
C10 C5 H5 109.9
C7 C6 C5 111.7(2)
C7 C6 H6A 109.3
C5 C6 H6A 109.3
C7 C6 H6B 109.3
C5 C6 H6B 109.3
H6A C6 H6B 107.9
C6 C7 C8 111.5(2)
C6 C7 H7A 109.3
C8 C7 H7A 109.3
C6 C7 H7B 109.3
C8 C7 H7B 109.3
H7A C7 H7B 108.0
C16 C8 C18 109.1(2)
C16 C8 C7 110.4(2)
C18 C8 C7 108.6(2)
C16 C8 C9 114.5(2)
C18 C8 C9 108.0(2)
C7 C8 C9 106.1(2)
C19 C9 C10 109.24(18)
C19 C9 C8 112.9(2)
C10 C9 C8 115.59(18)
C19 C9 H9 106.1
C10 C9 H9 106.1
C8 C9 H9 106.1
O3 C10 C1 110.70(18)
O3 C10 C9 106.82(17)
C1 C10 C9 113.90(18)
O3 C10 C5 103.64(16)
C1 C10 C5 106.37(18)
C9 C10 C5 114.95(18)
C12 C11 C1 126.3(3)
C12 C11 H11 116.9
C1 C11 H11 116.9
C11 C12 O6 128.0(3)
C11 C12 O4 126.2(2)
O6 C12 O4 105.6(3)
O2 C13 O1 121.3(3)
O2 C13 C3 129.6(3)
O1 C13 C3 109.1(2)
C4 C14 H14A 109.5
C4 C14 H14B 109.5
H14A C14 H14B 109.5
C4 C14 H14C 109.5
H14A C14 H14C 109.5
H14B C14 H14C 109.5
O3 C15 O1 110.62(19)
O3 C15 C4 106.69(18)
O1 C15 C4 106.80(19)
O3 C15 H15 110.9
O1 C15 H15 110.9
C4 C15 H15 110.9
C17 C16 C8 125.4(3)
C17 C16 H16 117.3
C8 C16 H16 117.3
C16 C17 H17A 120.0
C16 C17 H17B 120.0
H17A C17 H17B 120.0
C8 C18 H18A 109.5
C8 C18 H18B 109.5
H18A C18 H18B 109.5
C8 C18 H18C 109.5
H18A C18 H18C 109.5
H18B C18 H18C 109.5
O5 C19 O4 115.4(2)
O5 C19 C9 127.5(3)
O4 C19 C9 117.1(2)
O6 C20 H20A 109.5
O6 C20 H20B 109.5
H20A C20 H20B 109.5
O6 C20 H20C 109.5
H20A C20 H20C 109.5
H20B C20 H20C 109.5

loop_
_geom_bond_atom_site_label_1
_geom_bond_atom_site_label_2
_geom_bond_distance
O1 C13 1.353(4)
O1 C15 1.432(3)
O2 C13 1.194(4)
O3 C15 1.403(3)
O3 C10 1.465(3)
O4 C12 1.365(4)
O4 C19 1.377(3)
O5 C19 1.188(3)
O6 C12 1.349(3)
O6 C20 1.447(6)
C1 C2 1.318(4)
C1 C11 1.477(3)
C1 C10 1.530(3)
C2 C3 1.511(4)
C2 H2 0.9300
C3 C13 1.525(4)
C3 C4 1.545(4)
C3 H3 0.9800
C4 C14 1.527(3)
C4 C5 1.533(4)
C4 C15 1.539(3)
C5 C6 1.525(3)
C5 C10 1.541(3)
C5 H5 0.9800
C6 C7 1.523(4)
C6 H6A 0.9700
C6 H6B 0.9700
C7 C8 1.541(4)
C7 H7A 0.9700
C7 H7B 0.9700
C8 C16 1.523(4)
C8 C18 1.540(4)
C8 C9 1.556(3)
C9 C19 1.514(3)
C9 C10 1.539(3)
C9 H9 0.9800
C11 C12 1.326(5)
C11 H11 0.9300
C14 H14A 0.9600
C14 H14B 0.9600
C14 H14C 0.9600
C15 H15 0.9800
C16 C17 1.291(4)
C16 H16 0.9300
C17 H17A 0.9300
C17 H17B 0.9300
C18 H18A 0.9600
C18 H18B 0.9600
C18 H18C 0.9600
C20 H20A 0.9600
C20 H20B 0.9600
C20 H20C 0.9600

loop_
_geom_torsion_atom_site_label_1
_geom_torsion_atom_site_label_2
_geom_torsion_atom_site_label_3
_geom_torsion_atom_site_label_4
_geom_torsion
C11 C1 C2 C3 174.8(3)
C10 C1 C2 C3 3.3(4)
C1 C2 C3 C13 97.4(3)
C1 C2 C3 C4 -16.4(4)
C2 C3 C4 C14 -154.4(2)
C13 C3 C4 C14 88.8(2)
C2 C3 C4 C5 -20.6(3)
C13 C3 C4 C5 -137.4(2)
C2 C3 C4 C15 86.2(3)
C13 C3 C4 C15 -30.6(2)
C14 C4 C5 C6 -44.5(3)
C15 C4 C5 C6 79.4(2)
C3 C4 C5 C6 -175.1(2)
C14 C4 C5 C10 -166.0(2)
C15 C4 C5 C10 -42.1(2)
C3 C4 C5 C10 63.3(2)
C4 C5 C6 C7 -158.7(2)
C10 C5 C6 C7 -46.4(3)
C5 C6 C7 C8 61.8(3)
C6 C7 C8 C16 61.5(3)
C6 C7 C8 C18 -178.9(2)
C6 C7 C8 C9 -63.0(3)
C16 C8 C9 C19 57.9(3)
C18 C8 C9 C19 -63.9(3)
C7 C8 C9 C19 179.82(19)
C16 C8 C9 C10 -68.9(3)
C18 C8 C9 C10 169.3(2)
C7 C8 C9 C10 53.0(3)
C15 O3 C10 C1 88.6(2)
C15 O3 C10 C9 -146.86(18)
C15 O3 C10 C5 -25.1(2)
C2 C1 C10 O3 -66.6(3)
C11 C1 C10 O3 121.9(2)
C2 C1 C10 C9 173.0(2)
C11 C1 C10 C9 1.6(3)
C2 C1 C10 C5 45.3(3)
C11 C1 C10 C5 -126.1(2)
C19 C9 C10 O3 -55.8(2)
C8 C9 C10 O3 72.8(2)
C19 C9 C10 C1 66.8(3)
C8 C9 C10 C1 -164.7(2)
C19 C9 C10 C5 -170.1(2)
C8 C9 C10 C5 -41.5(3)
C6 C5 C10 O3 -79.5(2)
C4 C5 C10 O3 41.6(2)
C6 C5 C10 C1 163.7(2)
C4 C5 C10 C1 -75.2(2)
C6 C5 C10 C9 36.7(3)
C4 C5 C10 C9 157.75(18)
C2 C1 C11 C12 150.7(3)
C10 C1 C11 C12 -38.2(4)
C1 C11 C12 O6 -179.9(3)
C1 C11 C12 O4 -6.2(5)
C20 O6 C12 C11 5.9(5)
C20 O6 C12 O4 -168.8(3)
C19 O4 C12 C11 45.1(4)
C19 O4 C12 O6 -140.0(3)
C15 O1 C13 O2 -179.7(3)
C15 O1 C13 C3 -0.5(3)
C2 C3 C13 O2 79.9(4)
C4 C3 C13 O2 -159.9(3)
C2 C3 C13 O1 -99.1(3)
C4 C3 C13 O1 21.0(3)
C10 O3 C15 O1 -118.44(19)
C10 O3 C15 C4 -2.6(2)
C13 O1 C15 O3 95.1(2)
C13 O1 C15 C4 -20.7(3)
C14 C4 C15 O3 155.8(2)
C5 C4 C15 O3 29.3(2)
C3 C4 C15 O3 -86.6(2)
C14 C4 C15 O1 -85.8(3)
C5 C4 C15 O1 147.59(19)
C3 C4 C15 O1 31.7(2)
C18 C8 C16 C17 -67.2(4)
C7 C8 C16 C17 52.0(4)
C9 C8 C16 C17 171.6(3)
C12 O4 C19 O5 -177.2(3)
C12 O4 C19 C9 3.5(4)
C10 C9 C19 O5 105.9(3)
C8 C9 C19 O5 -24.2(3)
C10 C9 C19 O4 -74.9(3)
C8 C9 C19 O4 155.1(2)

loop_
_cod_related_entry_id
_cod_related_entry_database
_cod_related_entry_code
1 ChemSpider 30651727
